data_4032272
loop_
_publ_author_name
'Paul, Avishek'
'Smith, Mark D.'
'Vannucci, Aaron K.'

_publ_section_title
;
 Photoredox-Assisted Reductive Cross-Coupling: Mechanistic Insight into
 Catalytic Aryl-Alkyl Cross-Couplings.
;
_journal_issue 4
_journal_name_full 'The Journal of organic chemistry'
_journal_page_first 1996
_journal_page_last 2003
_journal_paper_doi 10.1021/acs.joc.6b02830
_journal_volume 82
_journal_year 2017
_chemical_formula_moiety 'C24 H22 N6 Ni, 2(F6 P)'
_chemical_formula_sum 'C24 H22 F12 N6 Ni P2'
_chemical_formula_weight 743.12
_space_group_crystal_system triclinic
_space_group_IT_number 2
_space_group_name_Hall '-P 1'
_space_group_name_H-M_alt 'P -1'
_symmetry_space_group_name_Hall '-P 1'
_symmetry_space_group_name_H-M 'P -1'
_atom_sites_solution_hydrogens geom
_atom_sites_solution_primary direct
_audit_creation_date 2015-07-16
_audit_creation_method
;
Olex2 1.2
(compiled 2015.01.26 svn.r3150 for OlexSys, GUI svn.r4998)
;
_cell_angle_alpha 65.204(2)
_cell_angle_beta 69.405(2)
_cell_angle_gamma 66.420(2)
_cell_formula_units_Z 2
_cell_length_a 11.0651(7)
_cell_length_b 11.7597(7)
_cell_length_c 13.8038(8)
_cell_measurement_reflns_used 9523
_cell_measurement_temperature 100(2)
_cell_measurement_theta_max 27.52
_cell_measurement_theta_min 2.21
_cell_volume 1457.44(16)
_computing_cell_refinement 'SAINT v8.34A (Bruker, 2013)'
_computing_data_collection 'Bruker APEXII v2014.9-0 (Bruker, 2014)'
_computing_data_reduction 'SAINT v8.34A (Bruker, 2013)'
_computing_molecular_graphics 'Olex2 (Dolomanov et al., 2009)'
_computing_publication_material 'Olex2 (Dolomanov et al., 2009)'
_computing_structure_refinement 'XL (Sheldrick, 2008)'
_computing_structure_solution 'XT (Sheldrick, 2015)'
_diffrn_ambient_temperature 100(2)
_diffrn_detector 'Bruker PHOTON-100 area detector'
_diffrn_detector_area_resol_mean 10.4
_diffrn_detector_type 'CMOS area detector'
_diffrn_measured_fraction_theta_full 0.998
_diffrn_measured_fraction_theta_max 0.998
_diffrn_measurement_device 'three-circle diffractometer'
_diffrn_measurement_device_type 'Bruker D8 Quest'
_diffrn_measurement_method '\w and \f scans'
_diffrn_radiation_monochromator 'mirror optics'
_diffrn_radiation_probe x-ray
_diffrn_radiation_type MoK\a
_diffrn_radiation_wavelength 0.71073
_diffrn_reflns_av_R_equivalents 0.0330
_diffrn_reflns_av_unetI/netI 0.0168
_diffrn_reflns_Laue_measured_fraction_full 0.998
_diffrn_reflns_Laue_measured_fraction_max 0.998
_diffrn_reflns_limit_h_max 14
_diffrn_reflns_limit_h_min -14
_diffrn_reflns_limit_k_max 15
_diffrn_reflns_limit_k_min -15
_diffrn_reflns_limit_l_max 17
_diffrn_reflns_limit_l_min -17
_diffrn_reflns_number 56094
_diffrn_reflns_point_group_measured_fraction_full 0.998
_diffrn_reflns_point_group_measured_fraction_max 0.998
_diffrn_reflns_theta_full 27.560
_diffrn_reflns_theta_max 27.559
_diffrn_reflns_theta_min 2.210
_diffrn_source 'microfocus sealed X-ray tube'
_diffrn_source_type 'Incoatec I\ms'
_exptl_absorpt_coefficient_mu 0.880
_exptl_absorpt_correction_T_max 0.5630
_exptl_absorpt_correction_T_min 0.5051
_exptl_absorpt_correction_type multi-scan
_exptl_absorpt_process_details
;
SADABS-2014/4 (Bruker,2014/4) was used for absorption correction.
wR2(int) was 0.1265 before and 0.0482 after correction.
The Ratio of minimum to maximum transmission is 0.8972.
The \l/2 correction factor is 0.00150.
;
_exptl_crystal_colour 'light purple'
_exptl_crystal_density_diffrn 1.693
_exptl_crystal_description plate
_exptl_crystal_F_000 748
_exptl_crystal_size_max 0.26
_exptl_crystal_size_mid 0.2
_exptl_crystal_size_min 0.04
_refine_diff_density_max 1.163
_refine_diff_density_min -0.565
_refine_diff_density_rms 0.086
_refine_ls_extinction_coef 0.0038(6)
_refine_ls_extinction_expression Fc^*^=kFc[1+0.001xFc^2^\l^3^/sin(2\q)]^-1/4^
_refine_ls_extinction_method SHELXL
_refine_ls_goodness_of_fit_ref 1.025
_refine_ls_hydrogen_treatment constr
_refine_ls_matrix_type full
_refine_ls_number_parameters 457
_refine_ls_number_reflns 6723
_refine_ls_number_restraints 253
_refine_ls_restrained_S_all 1.084
_refine_ls_R_factor_all 0.0499
_refine_ls_R_factor_gt 0.0441
_refine_ls_shift/su_max 0.001
_refine_ls_shift/su_mean 0.000
_refine_ls_structure_factor_coef Fsqd
_refine_ls_weighting_details 'w=1/[\s^2^(Fo^2^)+(0.0562P)^2^+2.8606P] where P=(Fo^2^+2Fc^2^)/3'
_refine_ls_weighting_scheme calc
_refine_ls_wR_factor_gt 0.1131
_refine_ls_wR_factor_ref 0.1175
_reflns_number_gt 6022
_reflns_number_total 6723
_reflns_threshold_expression 'I > 2\s(I)'
_cod_data_source_file jo6b02830_si_001.cif
_cod_data_source_block avi_2b_0m
_cod_database_code 4032272
_shelxl_version_number 2014/6
_shelx_space_group_comment
;
The symmetry employed for this shelxl refinement is uniquely defined
by the following loop, which should always be used as a source of
symmetry information in preference to the above space-group names.
They are only intended as comments.
;
_shelx_estimated_absorpt_t_max 0.966
_shelx_estimated_absorpt_t_min 0.803
_olex2_refinement_description
;
1. Fixed Uiso
 At 1.2 times of:
  All C(H) groups
 At 1.5 times of:
  All C(H,H,H) groups
2. Uiso/Uaniso restraints and constraints
Uanis(P3A) = Uanis(P3B) = Uanis(P3C)
Uanis(F33A) = Uanis(F33B) = Uanis(F33C)
Uanis(F31A) = Uanis(F31B) = Uanis(F31C)
Uanis(F36A) = Uanis(F36B) = Uanis(F36C)
Uanis(F32A) = Uanis(F32B) = Uanis(F32C)
Uanis(F34A) = Uanis(F34B) = Uanis(F34C)
Uanis(F35A) = Uanis(F35B) = Uanis(F35C)
3. Rigid body (RIGU) restrains
 P3A, F31A, F32A, F33A, F34A, F35A, F36A, P3B, F31B, F32B, F33B, F34B, F35B,
 F36B, P3C, F31C, F32C, F33C, F34C, F35C, F36C
 with sigma for 1-2 distances of 0.004 and sigma for 1-3 distances of 0.004
4. Same fragment restrains
{P3A, F31A, F32A, F33A, F34A, F35A, F36A} sigma for 1-2: 0.02, 1-3: 0.04
as
{P3B, F31B, F32B, F33B, F34B, F35B, F36B}
{P3A, F31A, F32A, F33A, F34A, F35A, F36A} sigma for 1-2: 0.02, 1-3: 0.04
as
{P3C, F31C, F32C, F33C, F34C, F35C, F36C}
5. Others
 1*[Sof(P3A)+Sof(F31A)+Sof(F32A)+Sof(F33A)+Sof(F34A)+Sof(F35A)+Sof(F36A)]+1*
 [Sof(P3B)+Sof(F31B)+Sof(F32B)+Sof(F33B)+Sof(F34B)+Sof(F35B)+Sof(F36B)]+1*
 [Sof(P3C)+Sof(F31C)+Sof(F32C)+Sof(F33C)+Sof(F34C)+Sof(F35C)+Sof(F36C)]=1 with
 esd of 0.0001
 Sof(P3A)=Sof(F31A)=Sof(F32A)=Sof(F33A)=Sof(F34A)=Sof(F35A)=Sof(F36A)=FVAR(1)
 Sof(P3B)=Sof(F31B)=Sof(F32B)=Sof(F33B)=Sof(F34B)=Sof(F35B)=Sof(F36B)=FVAR(2)
 Sof(P3C)=Sof(F31C)=Sof(F32C)=Sof(F33C)=Sof(F34C)=Sof(F35C)=Sof(F36C)=FVAR(3)
6.a Aromatic/amide H refined with riding coordinates:
 C1(H1), C2(H2), C3(H3), C4(H4), C7(H7), C8(H8), C9(H9), C12(H12), C13(H13),
 C14(H14), C15(H15), C16(H16), C17(H17), C18(H18), C19(H19), C20(H20)
6.b Idealised Me refined as rotating group:
 C22(H22A,H22B,H22C), C24(H24A,H24B,H24C)
;
_olex2_submission_special_instructions 'No special instructions were received'

loop_
_space_group_symop_operation_xyz
'x, y, z'
'-x, -y, -z'

loop_
_atom_site_label
_atom_site_type_symbol
_atom_site_fract_x
_atom_site_fract_y
_atom_site_fract_z
_atom_site_U_iso_or_equiv
_atom_site_adp_type
_atom_site_occupancy
_atom_site_site_symmetry_order
_atom_site_calc_flag
_atom_site_refinement_flags_posn
_atom_site_refinement_flags_adp
_atom_site_refinement_flags_occupancy
_atom_site_disorder_assembly
_atom_site_disorder_group
Ni1 Ni 0.20719(3) 0.37633(3) 0.23264(2) 0.01571(10) Uani 1 1 d . . . . .
N1 N 0.1394(2) 0.31804(19) 0.40328(17) 0.0197(4) Uani 1 1 d . . . . .
N2 N 0.01626(19) 0.49280(18) 0.24913(16) 0.0168(4) Uani 1 1 d . . . . .
N3 N 0.1924(2) 0.47792(19) 0.06918(16) 0.0191(4) Uani 1 1 d . . . . .
N4 N 0.28534(19) 0.51288(19) 0.23472(16) 0.0182(4) Uani 1 1 d . . . . .
N5 N 0.3984(2) 0.2510(2) 0.21854(18) 0.0230(4) Uani 1 1 d . . . . .
N6 N 0.1464(2) 0.2238(2) 0.24023(17) 0.0215(4) Uani 1 1 d . . . . .
C1 C 0.2096(3) 0.2244(2) 0.4775(2) 0.0260(5) Uani 1 1 d . . . . .
H1 H 0.3014 0.1796 0.4531 0.031 Uiso 1 1 calc R . . . .
C2 C 0.1524(3) 0.1907(3) 0.5890(2) 0.0309(6) Uani 1 1 d . . . . .
H2 H 0.2047 0.1249 0.6401 0.037 Uiso 1 1 calc R . . . .
C3 C 0.0195(3) 0.2537(3) 0.6240(2) 0.0322(6) Uani 1 1 d . . . . .
H3 H -0.0212 0.2325 0.7000 0.039 Uiso 1 1 calc R . . . .
C4 C -0.0555(3) 0.3487(3) 0.5480(2) 0.0271(5) Uani 1 1 d . . . . .
H4 H -0.1483 0.3921 0.5710 0.033 Uiso 1 1 calc R . . . .
C5 C 0.0075(2) 0.3792(2) 0.4379(2) 0.0197(5) Uani 1 1 d . . . . .
C6 C -0.0628(2) 0.4803(2) 0.3500(2) 0.0192(4) Uani 1 1 d . . . . .
C7 C -0.1966(2) 0.5583(3) 0.3645(2) 0.0251(5) Uani 1 1 d . . . . .
H7 H -0.2541 0.5481 0.4354 0.030 Uiso 1 1 calc R . . . .
C8 C -0.2439(3) 0.6514(3) 0.2725(2) 0.0269(5) Uani 1 1 d . . . . .
H8 H -0.3344 0.7072 0.2807 0.032 Uiso 1 1 calc R . . . .
C9 C -0.1606(2) 0.6641(2) 0.1686(2) 0.0244(5) Uani 1 1 d . . . . .
H9 H -0.1923 0.7286 0.1056 0.029 Uiso 1 1 calc R . . . .
C10 C -0.0291(2) 0.5796(2) 0.1596(2) 0.0180(4) Uani 1 1 d . . . . .
C11 C 0.0729(2) 0.5724(2) 0.05612(19) 0.0186(4) Uani 1 1 d . . . . .
C12 C 0.0492(3) 0.6556(2) -0.0464(2) 0.0242(5) Uani 1 1 d . . . . .
H12 H -0.0356 0.7207 -0.0537 0.029 Uiso 1 1 calc R . . . .
C13 C 0.1507(3) 0.6423(3) -0.1377(2) 0.0289(6) Uani 1 1 d . . . . .
H13 H 0.1371 0.6989 -0.2086 0.035 Uiso 1 1 calc R . . . .
C14 C 0.2721(3) 0.5459(3) -0.1248(2) 0.0307(6) Uani 1 1 d . . . . .
H14 H 0.3431 0.5353 -0.1868 0.037 Uiso 1 1 calc R . . . .
C15 C 0.2891(3) 0.4645(3) -0.0200(2) 0.0259(5) Uani 1 1 d . . . . .
H15 H 0.3722 0.3970 -0.0115 0.031 Uiso 1 1 calc R . . . .
C16 C 0.2566(2) 0.6388(2) 0.1708(2) 0.0226(5) Uani 1 1 d . . . . .
H16 H 0.2008 0.6671 0.1212 0.027 Uiso 1 1 calc R . . . .
C17 C 0.3040(3) 0.7296(2) 0.1734(2) 0.0248(5) Uani 1 1 d . . . . .
H17 H 0.2818 0.8177 0.1262 0.030 Uiso 1 1 calc R . . . .
C18 C 0.3843(3) 0.6900(3) 0.2459(2) 0.0264(5) Uani 1 1 d . . . . .
H18 H 0.4175 0.7507 0.2499 0.032 Uiso 1 1 calc R . . . .
C19 C 0.4155(2) 0.5600(3) 0.3126(2) 0.0243(5) Uani 1 1 d . . . . .
H19 H 0.4701 0.5300 0.3635 0.029 Uiso 1 1 calc R . . . .
C20 C 0.3657(2) 0.4744(2) 0.3038(2) 0.0214(5) Uani 1 1 d . . . . .
H20 H 0.3892 0.3850 0.3483 0.026 Uiso 1 1 calc R . . . .
C21 C 0.4963(3) 0.1692(3) 0.2199(2) 0.0321(6) Uani 1 1 d . . . . .
C22 C 0.6228(4) 0.0626(4) 0.2233(4) 0.0601(12) Uani 1 1 d . . . . .
H22A H 0.6702 0.0615 0.1487 0.090 Uiso 1 1 calc GR . . . .
H22B H 0.6034 -0.0211 0.2674 0.090 Uiso 1 1 calc GR . . . .
H22C H 0.6797 0.0759 0.2558 0.090 Uiso 1 1 calc GR . . . .
C23 C 0.1244(3) 0.1283(2) 0.2623(2) 0.0237(5) Uani 1 1 d . . . . .
C24 C 0.0927(3) 0.0079(3) 0.2906(3) 0.0329(6) Uani 1 1 d . . . . .
H24A H 0.0890 -0.0009 0.2243 0.049 Uiso 1 1 calc GR . . . .
H24B H 0.0049 0.0109 0.3424 0.049 Uiso 1 1 calc GR . . . .
H24C H 0.1628 -0.0673 0.3243 0.049 Uiso 1 1 calc GR . . . .
P1 P 0.5000 0.0000 0.0000 0.0265(2) Uani 1 2 d S T P . .
F11 F 0.5764(2) -0.09946(19) 0.09642(17) 0.0489(5) Uani 1 1 d . . . . .
F12 F 0.5105(2) 0.12145(18) 0.01726(15) 0.0408(4) Uani 1 1 d . . . . .
F13 F 0.35943(19) 0.00709(19) 0.08795(17) 0.0467(5) Uani 1 1 d . . . . .
P2 P 1.0000 0.0000 0.0000 0.0323(2) Uani 1 2 d S T P . .
F21 F 0.8813(2) 0.12789(19) 0.01780(19) 0.0529(5) Uani 1 1 d . . . . .
F22 F 0.8967(2) -0.0438(2) -0.0226(2) 0.0568(6) Uani 1 1 d . . . . .
F23 F 1.0374(3) 0.0785(2) -0.12729(18) 0.0612(6) Uani 1 1 d . . . . .
P3A P 0.3617(7) 0.8181(7) 0.5077(6) 0.0273(4) Uani 0.523(3) 1 d D U . A 1
F31A F 0.3544(9) 0.7384(6) 0.6342(5) 0.0532(14) Uani 0.523(3) 1 d D U . A 1
F32A F 0.3768(10) 0.9126(6) 0.3838(6) 0.0598(17) Uani 0.523(3) 1 d D U . A 1
F33A F 0.2964(6) 0.7371(9) 0.4837(8) 0.0718(16) Uani 0.523(3) 1 d D U . A 1
F34A F 0.5108(5) 0.7239(5) 0.4788(4) 0.0495(15) Uani 0.523(3) 1 d D U . A 1
F35A F 0.4239(7) 0.9094(6) 0.5235(6) 0.0774(15) Uani 0.523(3) 1 d D U . A 1
F36A F 0.2123(5) 0.9116(8) 0.5380(7) 0.0646(15) Uani 0.523(3) 1 d D U . A 1
P3B P 0.3619(11) 0.8044(11) 0.5087(10) 0.0273(4) Uani 0.336(3) 1 d D U . B 2
F31B F 0.3453(14) 0.7038(10) 0.6297(8) 0.0532(14) Uani 0.336(3) 1 d D U . B 2
F32B F 0.3790(17) 0.8771(12) 0.3792(9) 0.0598(17) Uani 0.336(3) 1 d D U . B 2
F33B F 0.2516(11) 0.7653(15) 0.4918(13) 0.0718(16) Uani 0.336(3) 1 d D U . B 2
F34B F 0.4832(8) 0.6929(9) 0.4689(8) 0.0495(15) Uani 0.336(3) 1 d D U . B 2
F35B F 0.4679(10) 0.8472(10) 0.5282(10) 0.0774(15) Uani 0.336(3) 1 d D U . B 2
F36B F 0.2448(9) 0.9214(13) 0.5453(12) 0.0646(15) Uani 0.336(3) 1 d D U . B 2
P3C P 0.3575(15) 0.8094(15) 0.5154(12) 0.0273(4) Uani 0.141(2) 1 d D U . C 3
F31C F 0.3418(19) 0.6777(14) 0.6102(12) 0.0532(14) Uani 0.141(2) 1 d D U . C 3
F32C F 0.367(2) 0.9440(15) 0.4208(13) 0.0598(17) Uani 0.141(2) 1 d D U . C 3
F33C F 0.335(2) 0.774(2) 0.4272(15) 0.0718(16) Uani 0.141(2) 1 d D U . C 3
F34C F 0.5173(14) 0.7631(19) 0.4862(16) 0.0495(15) Uani 0.141(2) 1 d D U . C 3
F35C F 0.388(2) 0.849(2) 0.5991(17) 0.0774(15) Uani 0.141(2) 1 d D U . C 3
F36C F 0.1972(14) 0.8579(18) 0.5495(17) 0.0646(15) Uani 0.141(2) 1 d D U . C 3

loop_
_atom_site_aniso_label
_atom_site_aniso_U_11
_atom_site_aniso_U_22
_atom_site_aniso_U_33
_atom_site_aniso_U_23
_atom_site_aniso_U_13
_atom_site_aniso_U_12
Ni1 0.01366(15) 0.01207(15) 0.01854(16) -0.00280(11) -0.00503(11) -0.00210(10)
N1 0.0213(10) 0.0155(9) 0.0213(10) -0.0021(8) -0.0058(8) -0.0076(8)
N2 0.0158(9) 0.0131(9) 0.0210(9) -0.0048(7) -0.0043(7) -0.0044(7)
N3 0.0181(9) 0.0170(9) 0.0203(10) -0.0045(8) -0.0062(7) -0.0035(7)
N4 0.0157(9) 0.0154(9) 0.0218(10) -0.0040(8) -0.0044(7) -0.0048(7)
N5 0.0188(10) 0.0208(10) 0.0275(11) -0.0071(8) -0.0077(8) -0.0025(8)
N6 0.0207(10) 0.0173(10) 0.0258(10) -0.0061(8) -0.0086(8) -0.0030(8)
C1 0.0290(13) 0.0198(12) 0.0268(13) -0.0003(10) -0.0108(10) -0.0085(10)
C2 0.0417(15) 0.0236(13) 0.0243(13) 0.0039(10) -0.0140(11) -0.0133(11)
C3 0.0478(17) 0.0285(14) 0.0194(12) -0.0008(10) -0.0040(11) -0.0210(13)
C4 0.0301(13) 0.0256(13) 0.0241(12) -0.0068(10) 0.0015(10) -0.0147(11)
C5 0.0218(11) 0.0171(11) 0.0217(11) -0.0050(9) -0.0027(9) -0.0103(9)
C6 0.0175(10) 0.0167(10) 0.0240(11) -0.0065(9) -0.0027(9) -0.0074(9)
C7 0.0178(11) 0.0255(12) 0.0307(13) -0.0112(10) -0.0005(9) -0.0072(9)
C8 0.0158(11) 0.0250(12) 0.0378(15) -0.0128(11) -0.0052(10) -0.0018(9)
C9 0.0201(11) 0.0191(11) 0.0335(14) -0.0079(10) -0.0109(10) -0.0019(9)
C10 0.0171(10) 0.0136(10) 0.0242(11) -0.0049(9) -0.0079(9) -0.0040(8)
C11 0.0188(11) 0.0152(10) 0.0231(11) -0.0049(9) -0.0083(9) -0.0046(8)
C12 0.0263(12) 0.0202(12) 0.0262(12) -0.0044(10) -0.0132(10) -0.0039(10)
C13 0.0354(14) 0.0285(13) 0.0212(12) -0.0027(10) -0.0110(10) -0.0096(11)
C14 0.0295(13) 0.0369(15) 0.0211(12) -0.0102(11) -0.0017(10) -0.0079(11)
C15 0.0218(12) 0.0266(13) 0.0242(12) -0.0077(10) -0.0040(9) -0.0038(10)
C16 0.0195(11) 0.0189(11) 0.0266(12) -0.0032(9) -0.0073(9) -0.0053(9)
C17 0.0222(11) 0.0161(11) 0.0316(13) -0.0027(10) -0.0063(10) -0.0065(9)
C18 0.0215(12) 0.0239(12) 0.0368(14) -0.0097(11) -0.0056(10) -0.0105(10)
C19 0.0186(11) 0.0261(12) 0.0296(13) -0.0085(10) -0.0081(9) -0.0061(9)
C20 0.0181(11) 0.0179(11) 0.0244(12) -0.0032(9) -0.0063(9) -0.0042(9)
C21 0.0284(14) 0.0317(14) 0.0362(15) -0.0128(12) -0.0142(11) -0.0010(12)
C22 0.047(2) 0.049(2) 0.090(3) -0.040(2) -0.048(2) 0.0273(17)
C23 0.0255(12) 0.0214(12) 0.0240(12) -0.0060(10) -0.0103(10) -0.0040(9)
C24 0.0385(15) 0.0209(13) 0.0415(16) -0.0071(11) -0.0117(12) -0.0120(11)
P1 0.0265(5) 0.0220(4) 0.0286(5) -0.0029(4) -0.0069(4) -0.0099(4)
F11 0.0579(13) 0.0364(10) 0.0481(11) 0.0015(9) -0.0287(10) -0.0113(9)
F12 0.0478(11) 0.0335(9) 0.0421(10) -0.0127(8) -0.0005(8) -0.0209(8)
F13 0.0351(10) 0.0395(10) 0.0572(12) -0.0198(9) 0.0111(9) -0.0171(8)
P2 0.0470(6) 0.0162(4) 0.0374(6) 0.0041(4) -0.0312(5) -0.0076(4)
F21 0.0593(13) 0.0278(9) 0.0690(14) -0.0095(9) -0.0344(11) 0.0005(9)
F22 0.0662(14) 0.0376(11) 0.0832(16) -0.0072(10) -0.0505(13) -0.0155(10)
F23 0.0756(16) 0.0501(13) 0.0430(12) 0.0129(10) -0.0300(11) -0.0192(11)
P3A 0.0289(4) 0.0246(11) 0.0258(5) -0.0078(7) -0.0119(4) -0.0008(6)
F31A 0.0553(17) 0.049(3) 0.0264(13) -0.0040(17) -0.0013(11) -0.003(2)
F32A 0.0797(19) 0.050(4) 0.0434(16) 0.010(2) -0.0306(16) -0.025(3)
F33A 0.071(4) 0.087(4) 0.083(3) -0.042(2) 0.000(3) -0.048(3)
F34A 0.0364(18) 0.051(3) 0.0454(18) -0.0235(19) -0.0008(14) 0.0031(17)
F35A 0.083(3) 0.078(4) 0.103(3) -0.042(3) -0.031(3) -0.031(3)
F36A 0.041(2) 0.052(2) 0.105(2) -0.045(2) -0.025(2) 0.010(2)
P3B 0.0289(4) 0.0246(11) 0.0258(5) -0.0078(7) -0.0119(4) -0.0008(6)
F31B 0.0553(17) 0.049(3) 0.0264(13) -0.0040(17) -0.0013(11) -0.003(2)
F32B 0.0797(19) 0.050(4) 0.0434(16) 0.010(2) -0.0306(16) -0.025(3)
F33B 0.071(4) 0.087(4) 0.083(3) -0.042(2) 0.000(3) -0.048(3)
F34B 0.0364(18) 0.051(3) 0.0454(18) -0.0235(19) -0.0008(14) 0.0031(17)
F35B 0.083(3) 0.078(4) 0.103(3) -0.042(3) -0.031(3) -0.031(3)
F36B 0.041(2) 0.052(2) 0.105(2) -0.045(2) -0.025(2) 0.010(2)
P3C 0.0289(4) 0.0246(11) 0.0258(5) -0.0078(7) -0.0119(4) -0.0008(6)
F31C 0.0553(17) 0.049(3) 0.0264(13) -0.0040(17) -0.0013(11) -0.003(2)
F32C 0.0797(19) 0.050(4) 0.0434(16) 0.010(2) -0.0306(16) -0.025(3)
F33C 0.071(4) 0.087(4) 0.083(3) -0.042(2) 0.000(3) -0.048(3)
F34C 0.0364(18) 0.051(3) 0.0454(18) -0.0235(19) -0.0008(14) 0.0031(17)
F35C 0.083(3) 0.078(4) 0.103(3) -0.042(3) -0.031(3) -0.031(3)
F36C 0.041(2) 0.052(2) 0.105(2) -0.045(2) -0.025(2) 0.010(2)

loop_
_atom_type_symbol
_atom_type_description
_atom_type_scat_dispersion_real
_atom_type_scat_dispersion_imag
_atom_type_scat_source
C C 0.0033 0.0016 'International Tables Vol C Tables 4.2.6.8 and 6.1.1.4'
H H 0.0000 0.0000 'International Tables Vol C Tables 4.2.6.8 and 6.1.1.4'
F F 0.0171 0.0103 'International Tables Vol C Tables 4.2.6.8 and 6.1.1.4'
N N 0.0061 0.0033 'International Tables Vol C Tables 4.2.6.8 and 6.1.1.4'
Ni Ni 0.3393 1.1124 'International Tables Vol C Tables 4.2.6.8 and 6.1.1.4'
P P 0.1023 0.0942 'International Tables Vol C Tables 4.2.6.8 and 6.1.1.4'

loop_
_geom_angle_atom_site_label_1
_geom_angle_atom_site_label_2
_geom_angle_atom_site_label_3
_geom_angle
_geom_angle_site_symmetry_1
_geom_angle_site_symmetry_3
N1 Ni1 N4 91.46(8) . .
N1 Ni1 N6 85.90(8) . .
N2 Ni1 N1 78.63(8) . .
N2 Ni1 N3 78.27(8) . .
N2 Ni1 N4 93.88(7) . .
N2 Ni1 N5 177.52(8) . .
N2 Ni1 N6 91.46(8) . .
N3 Ni1 N1 156.79(8) . .
N3 Ni1 N4 92.24(8) . .
N3 Ni1 N6 92.53(8) . .
N5 Ni1 N1 100.37(8) . .
N5 Ni1 N3 102.63(8) . .
N5 Ni1 N4 88.41(8) . .
N5 Ni1 N6 86.20(8) . .
N6 Ni1 N4 173.47(8) . .
C1 N1 Ni1 127.10(18) . .
C1 N1 C5 118.9(2) . .
C5 N1 Ni1 113.85(16) . .
C6 N2 Ni1 118.72(16) . .
C10 N2 Ni1 119.21(16) . .
C10 N2 C6 122.1(2) . .
C11 N3 Ni1 114.20(16) . .
C15 N3 Ni1 127.11(17) . .
C15 N3 C11 118.5(2) . .
C16 N4 Ni1 122.75(16) . .
C16 N4 C20 117.4(2) . .
C20 N4 Ni1 119.79(16) . .
C21 N5 Ni1 170.9(2) . .
C23 N6 Ni1 166.3(2) . .
N1 C1 H1 119.0 . .
N1 C1 C2 122.1(3) . .
C2 C1 H1 119.0 . .
C1 C2 H2 120.5 . .
C3 C2 C1 119.0(2) . .
C3 C2 H2 120.5 . .
C2 C3 H3 120.2 . .
C2 C3 C4 119.6(2) . .
C4 C3 H3 120.2 . .
C3 C4 H4 120.6 . .
C3 C4 C5 118.8(3) . .
C5 C4 H4 120.6 . .
N1 C5 C4 121.6(2) . .
N1 C5 C6 115.3(2) . .
C4 C5 C6 123.2(2) . .
N2 C6 C5 113.5(2) . .
N2 C6 C7 120.3(2) . .
C7 C6 C5 126.2(2) . .
C6 C7 H7 120.9 . .
C8 C7 C6 118.2(2) . .
C8 C7 H7 120.9 . .
C7 C8 H8 119.6 . .
C7 C8 C9 120.8(2) . .
C9 C8 H8 119.6 . .
C8 C9 H9 121.0 . .
C8 C9 C10 118.0(2) . .
C10 C9 H9 121.0 . .
N2 C10 C9 120.5(2) . .
N2 C10 C11 113.2(2) . .
C9 C10 C11 126.3(2) . .
N3 C11 C10 114.9(2) . .
N3 C11 C12 122.0(2) . .
C12 C11 C10 123.1(2) . .
C11 C12 H12 120.6 . .
C13 C12 C11 118.9(2) . .
C13 C12 H12 120.6 . .
C12 C13 H13 120.3 . .
C12 C13 C14 119.3(2) . .
C14 C13 H13 120.3 . .
C13 C14 H14 120.5 . .
C13 C14 C15 119.1(2) . .
C15 C14 H14 120.5 . .
N3 C15 C14 122.1(2) . .
N3 C15 H15 118.9 . .
C14 C15 H15 118.9 . .
N4 C16 H16 118.3 . .
N4 C16 C17 123.3(2) . .
C17 C16 H16 118.3 . .
C16 C17 H17 120.5 . .
C16 C17 C18 119.0(2) . .
C18 C17 H17 120.5 . .
C17 C18 H18 120.7 . .
C17 C18 C19 118.6(2) . .
C19 C18 H18 120.7 . .
C18 C19 H19 120.6 . .
C20 C19 C18 118.9(2) . .
C20 C19 H19 120.6 . .
N4 C20 C19 122.7(2) . .
N4 C20 H20 118.6 . .
C19 C20 H20 118.6 . .
N5 C21 C22 179.3(4) . .
C21 C22 H22A 109.5 . .
C21 C22 H22B 109.5 . .
C21 C22 H22C 109.5 . .
H22A C22 H22B 109.5 . .
H22A C22 H22C 109.5 . .
H22B C22 H22C 109.5 . .
N6 C23 C24 178.6(3) . .
C23 C24 H24A 109.5 . .
C23 C24 H24B 109.5 . .
C23 C24 H24C 109.5 . .
H24A C24 H24B 109.5 . .
H24A C24 H24C 109.5 . .
H24B C24 H24C 109.5 . .
F11 P1 F11 180.0 . 2_655
F11 P1 F13 90.97(11) 2_655 .
F11 P1 F13 89.03(11) . .
F11 P1 F13 90.97(11) . 2_655
F11 P1 F13 89.03(11) 2_655 2_655
F12 P1 F11 90.47(10) 2_655 2_655
F12 P1 F11 89.53(10) 2_655 .
F12 P1 F11 89.54(10) . 2_655
F12 P1 F11 90.47(10) . .
F12 P1 F12 180.0 . 2_655
F12 P1 F13 90.06(10) . .
F12 P1 F13 89.94(10) . 2_655
F12 P1 F13 89.94(10) 2_655 .
F12 P1 F13 90.06(10) 2_655 2_655
F13 P1 F13 180.0 . 2_655
F21 P2 F21 180.0 . 2_755
F22 P2 F21 90.63(11) . 2_755
F22 P2 F21 90.63(11) 2_755 .
F22 P2 F21 89.37(11) . .
F22 P2 F21 89.37(11) 2_755 2_755
F22 P2 F22 180.0 2_755 .
F22 P2 F23 89.72(13) 2_755 2_755
F22 P2 F23 89.72(13) . .
F22 P2 F23 90.28(13) . 2_755
F22 P2 F23 90.28(13) 2_755 .
F23 P2 F21 89.73(12) 2_755 2_755
F23 P2 F21 89.73(12) . .
F23 P2 F21 90.27(12) . 2_755
F23 P2 F21 90.27(12) 2_755 .
F23 P2 F23 180.0 2_755 .
F31A P3A F32A 171.3(6) . .
F31A P3A F34A 90.1(5) . .
F31A P3A F35A 86.7(5) . .
F31A P3A F36A 89.3(5) . .
F32A P3A F34A 90.5(5) . .
F32A P3A F35A 84.5(5) . .
F32A P3A F36A 90.2(6) . .
F33A P3A F31A 97.5(6) . .
F33A P3A F32A 91.2(6) . .
F33A P3A F34A 92.1(5) . .
F33A P3A F35A 175.4(7) . .
F33A P3A F36A 88.1(5) . .
F34A P3A F35A 89.7(5) . .
F34A P3A F36A 179.3(7) . .
F36A P3A F35A 90.2(5) . .
F31B P3B F32B 165.9(9) . .
F31B P3B F36B 92.6(8) . .
F33B P3B F31B 88.1(9) . .
F33B P3B F32B 81.9(9) . .
F33B P3B F34B 93.5(7) . .
F33B P3B F35B 177.8(9) . .
F33B P3B F36B 88.7(8) . .
F34B P3B F31B 89.4(7) . .
F34B P3B F32B 81.3(7) . .
F34B P3B F35B 88.7(7) . .
F34B P3B F36B 177.0(10) . .
F35B P3B F31B 91.5(8) . .
F35B P3B F32B 98.9(9) . .
F35B P3B F36B 89.1(7) . .
F36B P3B F32B 97.0(9) . .
F31C P3C F32C 177.6(13) . .
F31C P3C F34C 95.7(12) . .
F31C P3C F35C 88.2(11) . .
F31C P3C F36C 84.0(11) . .
F33C P3C F31C 94.6(12) . .
F33C P3C F32C 84.9(11) . .
F33C P3C F34C 98.0(12) . .
F33C P3C F35C 176.3(14) . .
F33C P3C F36C 84.9(11) . .
F34C P3C F32C 86.7(11) . .
F34C P3C F35C 79.4(11) . .
F34C P3C F36C 177.1(14) . .
F35C P3C F32C 92.4(12) . .
F35C P3C F36C 97.7(12) . .
F36C P3C F32C 93.6(12) . .

loop_
_geom_bond_atom_site_label_1
_geom_bond_atom_site_label_2
_geom_bond_distance
_geom_bond_site_symmetry_2
Ni1 N1 2.096(2) .
Ni1 N2 1.9998(19) .
Ni1 N3 2.095(2) .
Ni1 N4 2.120(2) .
Ni1 N5 2.035(2) .
Ni1 N6 2.107(2) .
N1 C1 1.339(3) .
N1 C5 1.354(3) .
N2 C6 1.341(3) .
N2 C10 1.338(3) .
N3 C11 1.357(3) .
N3 C15 1.337(3) .
N4 C16 1.341(3) .
N4 C20 1.348(3) .
N5 C21 1.125(4) .
N6 C23 1.138(3) .
C1 H1 0.9500 .
C1 C2 1.389(4) .
C2 H2 0.9500 .
C2 C3 1.369(4) .
C3 H3 0.9500 .
C3 C4 1.387(4) .
C4 H4 0.9500 .
C4 C5 1.387(3) .
C5 C6 1.485(3) .
C6 C7 1.390(3) .
C7 H7 0.9500 .
C7 C8 1.389(4) .
C8 H8 0.9500 .
C8 C9 1.389(4) .
C9 H9 0.9500 .
C9 C10 1.392(3) .
C10 C11 1.487(3) .
C11 C12 1.387(3) .
C12 H12 0.9500 .
C12 C13 1.379(4) .
C13 H13 0.9500 .
C13 C14 1.379(4) .
C14 H14 0.9500 .
C14 C15 1.389(4) .
C15 H15 0.9500 .
C16 H16 0.9500 .
C16 C17 1.382(4) .
C17 H17 0.9500 .
C17 C18 1.382(4) .
C18 H18 0.9500 .
C18 C19 1.388(4) .
C19 H19 0.9500 .
C19 C20 1.388(3) .
C20 H20 0.9500 .
C21 C22 1.458(4) .
C22 H22A 0.9800 .
C22 H22B 0.9800 .
C22 H22C 0.9800 .
C23 C24 1.454(4) .
C24 H24A 0.9800 .
C24 H24B 0.9800 .
C24 H24C 0.9800 .
P1 F11 1.5964(18) .
P1 F11 1.5965(18) 2_655
P1 F12 1.5963(18) .
P1 F12 1.5963(18) 2_655
P1 F13 1.5978(18) 2_655
P1 F13 1.5978(18) .
P2 F21 1.597(2) 2_755
P2 F21 1.597(2) .
P2 F22 1.5898(19) 2_755
P2 F22 1.5898(19) .
P2 F23 1.595(2) .
P2 F23 1.595(2) 2_755
P3A F31A 1.589(7) .
P3A F32A 1.593(7) .
P3A F33A 1.587(8) .
P3A F34A 1.598(7) .
P3A F35A 1.603(7) .
P3A F36A 1.600(7) .
P3B F31B 1.588(10) .
P3B F32B 1.604(11) .
P3B F33B 1.580(11) .
P3B F34B 1.581(10) .
P3B F35B 1.584(11) .
P3B F36B 1.588(11) .
P3C F31C 1.580(13) .
P3C F32C 1.588(14) .
P3C F33C 1.563(14) .
P3C F34C 1.580(14) .
P3C F35C 1.588(14) .
P3C F36C 1.588(14) .

loop_
_geom_torsion_atom_site_label_1
_geom_torsion_atom_site_label_2
_geom_torsion_atom_site_label_3
_geom_torsion_atom_site_label_4
_geom_torsion
Ni1 N1 C1 C2 -177.56(19)
Ni1 N1 C5 C4 177.42(18)
Ni1 N1 C5 C6 -3.0(2)
Ni1 N2 C6 C5 1.1(3)
Ni1 N2 C6 C7 -179.09(17)
Ni1 N2 C10 C9 -178.45(17)
Ni1 N2 C10 C11 2.2(3)
Ni1 N3 C11 C10 -4.6(2)
Ni1 N3 C11 C12 175.26(18)
Ni1 N3 C15 C14 -173.8(2)
Ni1 N4 C16 C17 178.27(19)
Ni1 N4 C20 C19 -177.20(18)
N1 C1 C2 C3 1.1(4)
N1 C5 C6 N2 1.3(3)
N1 C5 C6 C7 -178.4(2)
N2 C6 C7 C8 -2.1(4)
N2 C10 C11 N3 1.7(3)
N2 C10 C11 C12 -178.1(2)
N3 C11 C12 C13 -0.5(4)
N4 C16 C17 C18 -0.6(4)
C1 N1 C5 C4 1.2(3)
C1 N1 C5 C6 -179.2(2)
C1 C2 C3 C4 0.5(4)
C2 C3 C4 C5 -1.2(4)
C3 C4 C5 N1 0.3(4)
C3 C4 C5 C6 -179.2(2)
C4 C5 C6 N2 -179.1(2)
C4 C5 C6 C7 1.1(4)
C5 N1 C1 C2 -1.9(4)
C5 C6 C7 C8 177.7(2)
C6 N2 C10 C9 2.3(3)
C6 N2 C10 C11 -177.1(2)
C6 C7 C8 C9 1.5(4)
C7 C8 C9 C10 0.9(4)
C8 C9 C10 N2 -2.7(4)
C8 C9 C10 C11 176.5(2)
C9 C10 C11 N3 -177.5(2)
C9 C10 C11 C12 2.6(4)
C10 N2 C6 C5 -179.6(2)
C10 N2 C6 C7 0.2(3)
C10 C11 C12 C13 179.3(2)
C11 N3 C15 C14 1.5(4)
C11 C12 C13 C14 0.8(4)
C12 C13 C14 C15 0.0(4)
C13 C14 C15 N3 -1.2(4)
C15 N3 C11 C10 179.5(2)
C15 N3 C11 C12 -0.7(3)
C16 N4 C20 C19 1.7(4)
C16 C17 C18 C19 0.7(4)
C17 C18 C19 C20 0.3(4)
C18 C19 C20 N4 -1.6(4)
C20 N4 C16 C17 -0.6(4)
